data_7235735
loop_
_publ_author_name
'Ahmed, Adham'
'Hodgson, Nicola'
'Barrow, Michael'
'Clowes, Rob'
'Robertson, Craig M.'
'Steiner, Alexander'
'McKeown, Paul'
'Bradshaw, Darren'
'Myers, Peter'
'Zhang, Haifei'

_publ_section_title
;
 Macroporous metal--organic framework microparticles with improved liquid
 phase separation
;
_journal_issue 24
_journal_name_full 'J. Mater. Chem. A'
_journal_page_first 9085
_journal_paper_doi 10.1039/C4TA00138A
_journal_volume 2
_journal_year 2014
_chemical_formula_sum 'C18 H12 Cu3 O15'
_chemical_formula_weight 658.90
_space_group_IT_number 226
_space_group_name_Hall '-F 4a 2 3'
_space_group_name_H-M_alt 'F m -3 c'
_symmetry_cell_setting cubic
_symmetry_space_group_name_H-M 'F m -3 c'
_atom_sites_solution_hydrogens geom
_atom_sites_solution_primary direct
_atom_sites_solution_secondary difmap
_audit_creation_method SHELXL-97
_cell_angle_alpha 90.00
_cell_angle_beta 90.00
_cell_angle_gamma 90.00
_cell_formula_units_Z 952
_cell_length_a 52.5078(17)
_cell_length_b 52.5078(17)
_cell_length_c 52.5078(17)
_cell_measurement_reflns_used 23873
_cell_measurement_temperature 100(2)
_cell_measurement_theta_max 24.23
_cell_measurement_theta_min 5.34
_cell_volume 144768(8)
_computing_structure_refinement 'SHELXL-97 (Sheldrick, 2008)'
_computing_structure_solution 'SHELXS-97 (Sheldrick, 2008)'
_diffrn_ambient_temperature 100(2)
_diffrn_measured_fraction_theta_full 0.998
_diffrn_measured_fraction_theta_max 0.998
_diffrn_measurement_device_type 'Bruker D8 Venture Photon 100'
_diffrn_measurement_method '\w and \f scans'
_diffrn_radiation_monochromator graphite
_diffrn_radiation_source 'fine-focus sealed tube'
_diffrn_radiation_type MoK\a
_diffrn_radiation_wavelength 0.71073
_diffrn_reflns_av_R_equivalents 0.0557
_diffrn_reflns_av_sigmaI/netI 0.0212
_diffrn_reflns_limit_h_max 42
_diffrn_reflns_limit_h_min -62
_diffrn_reflns_limit_k_max 62
_diffrn_reflns_limit_k_min -51
_diffrn_reflns_limit_l_max 62
_diffrn_reflns_limit_l_min -45
_diffrn_reflns_number 101371
_diffrn_reflns_theta_full 25.03
_diffrn_reflns_theta_max 25.03
_diffrn_reflns_theta_min 2.57
_exptl_absorpt_correction_T_max 0.7457
_exptl_absorpt_correction_T_min 0.6732
_exptl_absorpt_correction_type multi-scan
_exptl_absorpt_process_details SADABS-2012/1
_exptl_crystal_colour 'dark turquiose'
_exptl_crystal_density_method 'not measured'
_exptl_crystal_description octahedron
_exptl_crystal_size_max 0.12
_exptl_crystal_size_mid 0.10
_exptl_crystal_size_min 0.10
_refine_diff_density_max 3.381
_refine_diff_density_min -0.695
_refine_diff_density_rms 0.246
_refine_ls_extinction_method none
_refine_ls_goodness_of_fit_ref 2.537
_refine_ls_hydrogen_treatment constr
_refine_ls_matrix_type full
_refine_ls_number_parameters 287
_refine_ls_number_reflns 5535
_refine_ls_number_restraints 0
_refine_ls_restrained_S_all 2.537
_refine_ls_R_factor_all 0.1571
_refine_ls_R_factor_gt 0.1048
_refine_ls_shift/su_max 0.000
_refine_ls_shift/su_mean 0.000
_refine_ls_structure_factor_coef Fsqd
_refine_ls_weighting_details 'calc w=1/[\s^2^(Fo^2^)+(0.1000P)^2^+50.0000P] where P=(Fo^2^+2Fc^2^)/3'
_refine_ls_weighting_scheme calc
_refine_ls_wR_factor_gt 0.3435
_refine_ls_wR_factor_ref 0.3938
_reflns_number_gt 3261
_reflns_number_total 5535
_reflns_threshold_expression >2sigma(I)
_cod_data_source_file c4ta00138a2.cif
_cod_data_source_block modified_HKUST1
_cod_original_sg_symbol_H-M Fm-3c
_cod_database_code 7235735

loop_
_symmetry_equiv_pos_as_xyz
'x, y, z'
'-y, x, z+1/2'
'-x, -y, z'
'y, -x, z+1/2'
'x, -z, y+1/2'
'x, -y, -z'
'x, z, -y+1/2'
'z, y, -x+1/2'
'-x, y, -z'
'-z, y, x+1/2'
'z, x, y'
'y, z, x'
'-y, -z, x'
'z, -x, -y'
'-y, z, -x'
'-z, -x, y'
'-z, x, -y'
'y, -z, -x'
'y, x, -z+1/2'
'-y, -x, -z+1/2'
'-x, z, y+1/2'
'-x, -z, -y+1/2'
'z, -y, x+1/2'
'-z, -y, -x+1/2'
'x, y+1/2, z+1/2'
'-y, x+1/2, z+1'
'-x, -y+1/2, z+1/2'
'y, -x+1/2, z+1'
'x, -z+1/2, y+1'
'x, -y+1/2, -z+1/2'
'x, z+1/2, -y+1'
'z, y+1/2, -x+1'
'-x, y+1/2, -z+1/2'
'-z, y+1/2, x+1'
'z, x+1/2, y+1/2'
'y, z+1/2, x+1/2'
'-y, -z+1/2, x+1/2'
'z, -x+1/2, -y+1/2'
'-y, z+1/2, -x+1/2'
'-z, -x+1/2, y+1/2'
'-z, x+1/2, -y+1/2'
'y, -z+1/2, -x+1/2'
'y, x+1/2, -z+1'
'-y, -x+1/2, -z+1'
'-x, z+1/2, y+1'
'-x, -z+1/2, -y+1'
'z, -y+1/2, x+1'
'-z, -y+1/2, -x+1'
'x+1/2, y, z+1/2'
'-y+1/2, x, z+1'
'-x+1/2, -y, z+1/2'
'y+1/2, -x, z+1'
'x+1/2, -z, y+1'
'x+1/2, -y, -z+1/2'
'x+1/2, z, -y+1'
'z+1/2, y, -x+1'
'-x+1/2, y, -z+1/2'
'-z+1/2, y, x+1'
'z+1/2, x, y+1/2'
'y+1/2, z, x+1/2'
'-y+1/2, -z, x+1/2'
'z+1/2, -x, -y+1/2'
'-y+1/2, z, -x+1/2'
'-z+1/2, -x, y+1/2'
'-z+1/2, x, -y+1/2'
'y+1/2, -z, -x+1/2'
'y+1/2, x, -z+1'
'-y+1/2, -x, -z+1'
'-x+1/2, z, y+1'
'-x+1/2, -z, -y+1'
'z+1/2, -y, x+1'
'-z+1/2, -y, -x+1'
'x+1/2, y+1/2, z'
'-y+1/2, x+1/2, z+1/2'
'-x+1/2, -y+1/2, z'
'y+1/2, -x+1/2, z+1/2'
'x+1/2, -z+1/2, y+1/2'
'x+1/2, -y+1/2, -z'
'x+1/2, z+1/2, -y+1/2'
'z+1/2, y+1/2, -x+1/2'
'-x+1/2, y+1/2, -z'
'-z+1/2, y+1/2, x+1/2'
'z+1/2, x+1/2, y'
'y+1/2, z+1/2, x'
'-y+1/2, -z+1/2, x'
'z+1/2, -x+1/2, -y'
'-y+1/2, z+1/2, -x'
'-z+1/2, -x+1/2, y'
'-z+1/2, x+1/2, -y'
'y+1/2, -z+1/2, -x'
'y+1/2, x+1/2, -z+1/2'
'-y+1/2, -x+1/2, -z+1/2'
'-x+1/2, z+1/2, y+1/2'
'-x+1/2, -z+1/2, -y+1/2'
'z+1/2, -y+1/2, x+1/2'
'-z+1/2, -y+1/2, -x+1/2'
'-x, -y, -z'
'y, -x, -z-1/2'
'x, y, -z'
'-y, x, -z-1/2'
'-x, z, -y-1/2'
'-x, y, z'
'-x, -z, y-1/2'
'-z, -y, x-1/2'
'x, -y, z'
'z, -y, -x-1/2'
'-z, -x, -y'
'-y, -z, -x'
'y, z, -x'
'-z, x, y'
'y, -z, x'
'z, x, -y'
'z, -x, y'
'-y, z, x'
'-y, -x, z-1/2'
'y, x, z-1/2'
'x, -z, -y-1/2'
'x, z, y-1/2'
'-z, y, -x-1/2'
'z, y, x-1/2'
'-x, -y+1/2, -z+1/2'
'y, -x+1/2, -z'
'x, y+1/2, -z+1/2'
'-y, x+1/2, -z'
'-x, z+1/2, -y'
'-x, y+1/2, z+1/2'
'-x, -z+1/2, y'
'-z, -y+1/2, x'
'x, -y+1/2, z+1/2'
'z, -y+1/2, -x'
'-z, -x+1/2, -y+1/2'
'-y, -z+1/2, -x+1/2'
'y, z+1/2, -x+1/2'
'-z, x+1/2, y+1/2'
'y, -z+1/2, x+1/2'
'z, x+1/2, -y+1/2'
'z, -x+1/2, y+1/2'
'-y, z+1/2, x+1/2'
'-y, -x+1/2, z'
'y, x+1/2, z'
'x, -z+1/2, -y'
'x, z+1/2, y'
'-z, y+1/2, -x'
'z, y+1/2, x'
'-x+1/2, -y, -z+1/2'
'y+1/2, -x, -z'
'x+1/2, y, -z+1/2'
'-y+1/2, x, -z'
'-x+1/2, z, -y'
'-x+1/2, y, z+1/2'
'-x+1/2, -z, y'
'-z+1/2, -y, x'
'x+1/2, -y, z+1/2'
'z+1/2, -y, -x'
'-z+1/2, -x, -y+1/2'
'-y+1/2, -z, -x+1/2'
'y+1/2, z, -x+1/2'
'-z+1/2, x, y+1/2'
'y+1/2, -z, x+1/2'
'z+1/2, x, -y+1/2'
'z+1/2, -x, y+1/2'
'-y+1/2, z, x+1/2'
'-y+1/2, -x, z'
'y+1/2, x, z'
'x+1/2, -z, -y'
'x+1/2, z, y'
'-z+1/2, y, -x'
'z+1/2, y, x'
'-x+1/2, -y+1/2, -z'
'y+1/2, -x+1/2, -z-1/2'
'x+1/2, y+1/2, -z'
'-y+1/2, x+1/2, -z-1/2'
'-x+1/2, z+1/2, -y-1/2'
'-x+1/2, y+1/2, z'
'-x+1/2, -z+1/2, y-1/2'
'-z+1/2, -y+1/2, x-1/2'
'x+1/2, -y+1/2, z'
'z+1/2, -y+1/2, -x-1/2'
'-z+1/2, -x+1/2, -y'
'-y+1/2, -z+1/2, -x'
'y+1/2, z+1/2, -x'
'-z+1/2, x+1/2, y'
'y+1/2, -z+1/2, x'
'z+1/2, x+1/2, -y'
'z+1/2, -x+1/2, y'
'-y+1/2, z+1/2, x'
'-y+1/2, -x+1/2, z-1/2'
'y+1/2, x+1/2, z-1/2'
'x+1/2, -z+1/2, -y-1/2'
'x+1/2, z+1/2, y-1/2'
'-z+1/2, y+1/2, -x-1/2'
'z+1/2, y+1/2, x-1/2'

loop_
_atom_site_label
_atom_site_type_symbol
_atom_site_fract_x
_atom_site_fract_y
_atom_site_fract_z
_atom_site_U_iso_or_equiv
_atom_site_adp_type
_atom_site_occupancy
_atom_site_symmetry_multiplicity
_atom_site_calc_flag
_atom_site_refinement_flags
Cu1 Cu 0.39054(3) 0.0000 0.10535(2) 0.0157(5) Uani 1 2 d S
Cu2 Cu 0.35466(2) 0.0000 0.14009(2) 0.0148(5) Uani 1 2 d S
Cu3 Cu 0.249697(15) 0.142805(17) 0.107589(18) 0.0148(5) Uani 1 1 d .
O1 O 0.37024(11) 0.02630(10) 0.08885(11) 0.0328(15) Uani 1 1 d .
O2 O 0.33998(11) 0.02655(10) 0.11847(11) 0.0300(15) Uani 1 1 d .
O3 O 0.27755(10) 0.09383(11) 0.12112(10) 0.0309(15) Uani 1 1 d .
O4 O 0.27450(10) 0.12206(10) 0.08950(10) 0.0254(14) Uani 1 1 d .
O5 O 0.34302(10) 0.12499(10) 0.02603(10) 0.0295(15) Uani 1 1 d .
O6 O 0.37274(10) 0.09464(11) 0.02602(10) 0.0304(15) Uani 1 1 d .
O7 O 0.27773(10) 0.15841(10) 0.12709(10) 0.0271(14) Uani 1 1 d .
O8 O 0.27469(11) 0.13051(10) 0.15889(10) 0.0308(15) Uani 1 1 d .
O9 O 0.4202(2) 0.0000 0.0774(2) 0.110(5) Uani 1 2 d S
O10 O 0.32177(19) 0.0000 0.16487(19) 0.103(5) Uani 1 2 d S
O11 O 0.24388(11) 0.17420(11) 0.08143(11) 0.0321(16) Uani 1 1 d .
C1 C 0.35042(16) 0.03507(15) 0.09900(16) 0.0213(19) Uani 1 1 d .
C2 C 0.33837(15) 0.05790(15) 0.08689(15) 0.022(2) Uani 1 1 d .
C3 C 0.31702(14) 0.06855(14) 0.09778(15) 0.0206(19) Uani 1 1 d .
H3 H 0.3095 0.0610 0.1124 0.025 Uiso 1 1 calc R
C4 C 0.30652(16) 0.09057(14) 0.08720(14) 0.020(2) Uani 1 1 d .
C5 C 0.31791(14) 0.10219(15) 0.06637(15) 0.0184(18) Uani 1 1 d .
H5 H 0.3109 0.1174 0.0596 0.022 Uiso 1 1 calc R
C6 C 0.33934(15) 0.09170(14) 0.05543(15) 0.0195(19) Uani 1 1 d .
C7 C 0.34972(15) 0.06919(15) 0.06555(15) 0.023(2) Uani 1 1 d .
H7 H 0.3643 0.0617 0.0580 0.027 Uiso 1 1 calc R
C8 C 0.28445(16) 0.10312(15) 0.10023(16) 0.021(2) Uani 1 1 d .
C9 C 0.35269(16) 0.10500(16) 0.03408(16) 0.0213(19) Uani 1 1 d .
C10 C 0.28384(16) 0.14933(15) 0.14812(14) 0.0182(19) Uani 1 1 d .
C11 C 0.30554(14) 0.16217(14) 0.16114(14) 0.0185(19) Uani 1 1 d .
C12 C 0.31613(14) 0.15094(15) 0.18314(14) 0.022(2) Uani 1 1 d .
H12 H 0.3084 0.1363 0.1903 0.026 Uiso 1 1 calc R
Cu1T Cu 0.24667(11) 0.21285(11) 0.11723(12) 0.0736(19) Uiso 0.25 1 d P
Cu2T Cu 0.24942(11) 0.21135(11) 0.17288(12) 0.0742(19) Uiso 0.25 1 d P
Cu3T Cu 0.27617(13) 0.18836(12) 0.04318(12) 0.082(2) Uiso 0.25 1 d P
C1T C 0.3886(3) 0.0000 0.2136(3) 0.053(4) Uiso 1 2 d S
C2T C 0.19548(16) 0.17479(17) 0.05966(16) 0.028(2) Uiso 1 1 d .
C3T C 0.25143(18) 0.1036(2) 0.0404(2) 0.057(3) Uiso 1 1 d .
C4T C 0.3406(3) 0.0000 0.2118(4) 0.084(6) Uiso 1 2 d S
C5T C 0.2404(3) 0.2250(2) 0.0277(2) 0.089(4) Uiso 1 1 d .
C6T C 0.1832(6) 0.1670(6) 0.0701(5) 0.261(16) Uiso 1 1 d .
C7T C 0.5000 0.0000 0.0649(6) 0.125(12) Uiso 1 4 d S
C8T C 0.1568(3) 0.1677(4) 0.0994(4) 0.154(7) Uiso 1 1 d .
C9T C 0.2830(3) -0.0223(3) 0.1484(3) 0.142(7) Uiso 1 1 d .
C10T C 0.4364(5) 0.0000 0.1848(4) 0.148(10) Uiso 1 2 d S
C11T C 0.3072(5) 0.0000 0.0566(5) 0.158(11) Uiso 1 2 d S
C12T C 0.2500 0.0567(3) 0.0567(3) 0.127(9) Uiso 1 2 d S
C13T C 0.3365(5) 0.0000 0.2345(5) 0.139(9) Uiso 1 2 d S
C14T C 0.2854(5) 0.0000 0.1014(5) 0.147(10) Uiso 1 2 d S
C15T C 0.4610(4) 0.0000 0.1413(4) 0.129(8) Uiso 1 2 d S
C16T C 0.3550(4) 0.0000 0.0368(4) 0.115(7) Uiso 1 2 d S

loop_
_atom_site_aniso_label
_atom_site_aniso_U_11
_atom_site_aniso_U_22
_atom_site_aniso_U_33
_atom_site_aniso_U_23
_atom_site_aniso_U_13
_atom_site_aniso_U_12
Cu1 0.0159(8) 0.0139(8) 0.0173(8) 0.000 0.0093(6) 0.000
Cu2 0.0152(8) 0.0142(8) 0.0149(8) 0.000 0.0082(6) 0.000
Cu3 0.0134(7) 0.0151(6) 0.0159(6) 0.0055(4) -0.0002(4) 0.0003(4)
O1 0.036(4) 0.032(3) 0.031(3) 0.010(3) 0.010(3) 0.018(3)
O2 0.032(3) 0.025(3) 0.033(3) 0.014(3) 0.011(3) 0.009(3)
O3 0.034(3) 0.031(3) 0.028(3) 0.018(3) 0.010(3) 0.017(3)
O4 0.034(3) 0.024(3) 0.018(3) 0.006(2) 0.007(3) 0.013(3)
O5 0.032(3) 0.024(3) 0.032(3) 0.014(3) 0.011(3) 0.015(3)
O6 0.024(3) 0.033(3) 0.034(3) 0.014(3) 0.010(3) 0.014(3)
O7 0.030(3) 0.022(3) 0.029(3) 0.008(3) -0.009(3) -0.007(3)
O8 0.038(4) 0.031(3) 0.024(3) 0.012(3) -0.009(3) -0.021(3)
O9 0.096(9) 0.121(11) 0.115(10) 0.000 0.101(9) 0.000
O10 0.040(6) 0.229(16) 0.040(6) 0.000 0.027(5) 0.000
O11 0.036(3) 0.027(3) 0.032(3) 0.016(3) -0.002(3) 0.009(3)
C1 0.027(5) 0.009(4) 0.028(5) -0.005(4) 0.002(4) 0.002(4)
C2 0.029(5) 0.016(4) 0.021(4) -0.001(4) 0.001(4) 0.001(4)
C3 0.028(5) 0.021(4) 0.013(4) -0.003(4) 0.008(4) -0.002(4)
C4 0.022(5) 0.021(4) 0.016(4) -0.004(4) 0.002(4) 0.005(4)
C5 0.022(4) 0.011(4) 0.022(4) -0.004(3) -0.002(4) 0.005(3)
C6 0.025(4) 0.014(4) 0.019(4) -0.003(3) 0.002(4) -0.002(4)
C7 0.020(5) 0.025(5) 0.024(4) 0.000(4) -0.007(4) -0.001(4)
C8 0.014(5) 0.026(5) 0.023(5) 0.007(4) 0.001(4) -0.001(4)
C9 0.023(5) 0.031(5) 0.010(4) -0.006(4) -0.001(4) 0.006(4)
C10 0.017(5) 0.022(4) 0.015(4) 0.005(4) -0.002(4) 0.005(4)
C11 0.013(4) 0.022(4) 0.021(4) 0.000(4) 0.000(3) 0.002(4)
C12 0.024(5) 0.015(4) 0.025(5) 0.007(4) -0.007(4) -0.004(4)

loop_
_atom_type_symbol
_atom_type_description
_atom_type_scat_dispersion_real
_atom_type_scat_dispersion_imag
_atom_type_scat_source
C C 0.0033 0.0016 'International Tables Vol C Tables 4.2.6.8 and 6.1.1.4'
H H 0.0000 0.0000 'International Tables Vol C Tables 4.2.6.8 and 6.1.1.4'
O O 0.0106 0.0060 'International Tables Vol C Tables 4.2.6.8 and 6.1.1.4'
Cu Cu 0.3201 1.2651 'International Tables Vol C Tables 4.2.6.8 and 6.1.1.4'

loop_
_geom_angle_atom_site_label_1
_geom_angle_atom_site_label_2
_geom_angle_atom_site_label_3
_geom_angle
_geom_angle_site_symmetry_1
_geom_angle_site_symmetry_3
O1 Cu1 O1 90.3(4) . 105
O1 Cu1 O6 89.1(3) . 63
O1 Cu1 O6 168.1(2) 105 63
O1 Cu1 O6 168.1(2) . 156
O1 Cu1 O6 89.1(3) 105 156
O6 Cu1 O6 89.1(3) 63 156
O1 Cu1 O9 95.3(3) . .
O1 Cu1 O9 95.3(3) 105 .
O6 Cu1 O9 96.6(3) 63 .
O6 Cu1 O9 96.6(3) 156 .
O1 Cu1 Cu2 85.19(17) . .
O1 Cu1 Cu2 85.19(17) 105 .
O6 Cu1 Cu2 82.89(16) 63 .
O6 Cu1 Cu2 82.89(16) 156 .
O9 Cu1 Cu2 179.3(4) . .
O5 Cu2 O5 89.1(4) 63 156
O5 Cu2 O2 88.9(3) 63 .
O5 Cu2 O2 168.6(2) 156 .
O5 Cu2 O2 168.6(2) 63 105
O5 Cu2 O2 88.9(3) 156 105
O2 Cu2 O2 90.9(3) . 105
O5 Cu2 O10 99.4(3) 63 .
O5 Cu2 O10 99.4(3) 156 .
O2 Cu2 O10 92.0(3) . .
O2 Cu2 O10 92.0(3) 105 .
O5 Cu2 Cu1 85.56(16) 63 .
O5 Cu2 Cu1 85.56(16) 156 .
O2 Cu2 Cu1 83.08(17) . .
O2 Cu2 Cu1 83.07(17) 105 .
O10 Cu2 Cu1 172.9(3) . .
O4 Cu3 O8 169.6(2) . 69_554
O4 Cu3 O3 89.1(3) . 69_554
O8 Cu3 O3 90.0(3) 69_554 69_554
O4 Cu3 O7 89.2(3) . .
O8 Cu3 O7 89.4(3) 69_554 .
O3 Cu3 O7 167.1(2) 69_554 .
O4 Cu3 O11 102.2(2) . .
O8 Cu3 O11 88.2(2) 69_554 .
O3 Cu3 O11 96.0(2) 69_554 .
O7 Cu3 O11 96.8(2) . .
O4 Cu3 Cu3 86.63(15) . 69_554
O8 Cu3 Cu3 82.98(16) 69_554 69_554
O3 Cu3 Cu3 81.92(15) 69_554 69_554
O7 Cu3 Cu3 85.27(15) . 69_554
O11 Cu3 Cu3 170.97(17) . 69_554
C1 O1 Cu1 121.6(5) . .
C1 O2 Cu2 124.1(5) . .
C8 O3 Cu3 125.0(5) . 69_554
C8 O4 Cu3 120.2(5) . .
C9 O5 Cu2 121.1(5) . 179
C9 O6 Cu1 123.9(5) . 179
C10 O7 Cu3 119.6(5) . .
C10 O8 Cu3 123.4(5) . 69_554
O2 C1 O1 125.6(8) . .
O2 C1 C2 116.8(7) . .
O1 C1 C2 117.6(7) . .
C3 C2 C7 120.4(7) . .
C3 C2 C1 119.5(7) . .
C7 C2 C1 119.9(7) . .
C2 C3 C4 119.5(7) . .
C5 C4 C3 120.5(7) . .
C5 C4 C8 120.0(7) . .
C3 C4 C8 119.2(7) . .
C6 C5 C4 120.3(8) . .
C5 C6 C7 119.7(8) . .
C5 C6 C9 120.6(7) . .
C7 C6 C9 119.6(7) . .
C2 C7 C6 119.5(8) . .
O3 C8 O4 125.4(8) . .
O3 C8 C4 116.9(7) . .
O4 C8 C4 117.7(7) . .
O5 C9 O6 126.4(8) . .
O5 C9 C6 117.3(7) . .
O6 C9 C6 116.3(7) . .
O8 C10 O7 127.7(8) . .
O8 C10 C11 116.7(6) . .
O7 C10 C11 115.5(7) . .
C12 C11 C12 119.3(8) 88 .
C12 C11 C10 121.3(7) 88 .
C12 C11 C10 119.2(7) . .
C11 C12 C11 120.7(8) 63 .
Cu1T Cu1T Cu1T 89.996(1) 28_554 50_554
Cu1T Cu1T Cu2T 93.00(16) 28_554 .
Cu1T Cu1T Cu2T 88.82(17) 50_554 .
Cu2T Cu2T Cu2T 118.5(3) 69_554 50_554
Cu2T Cu2T Cu2T 121.5(3) 69_554 28_554
Cu2T Cu2T Cu2T 90.002(1) 50_554 28_554
Cu2T Cu2T Cu1T 136.54(16) 69_554 .
Cu2T Cu2T Cu1T 90.96(16) 50_554 .
Cu2T Cu2T Cu1T 86.92(16) 28_554 .
C5T C5T C5T 89.998(2) 50_554 28_554

loop_
_geom_bond_atom_site_label_1
_geom_bond_atom_site_label_2
_geom_bond_distance
_geom_bond_site_symmetry_2
Cu1 O1 1.948(5) .
Cu1 O1 1.948(5) 105
Cu1 O6 1.948(5) 63
Cu1 O6 1.948(5) 156
Cu1 O9 2.138(10) .
Cu1 Cu2 2.6223(19) .
Cu2 O5 1.949(5) 63
Cu2 O5 1.949(5) 156
Cu2 O2 1.956(5) .
Cu2 O2 1.956(5) 105
Cu2 O10 2.162(9) .
Cu3 O4 1.945(5) .
Cu3 O8 1.950(5) 69_554
Cu3 O3 1.966(5) 69_554
Cu3 O7 1.971(5) .
Cu3 O11 2.167(6) .
Cu3 Cu3 2.615(2) 69_554
O1 C1 1.257(9) .
O2 C1 1.243(9) .
O3 C8 1.254(9) .
O3 Cu3 1.966(5) 69_554
O4 C8 1.257(8) .
O5 C9 1.240(9) .
O5 Cu2 1.949(5) 179
O6 C9 1.258(8) .
O6 Cu1 1.948(5) 179
O7 C10 1.245(8) .
O8 C10 1.236(9) .
O8 Cu3 1.950(5) 69_554
C1 C2 1.497(11) .
C2 C3 1.377(10) .
C2 C7 1.401(10) .
C3 C4 1.396(10) .
C4 C5 1.388(10) .
C4 C8 1.498(11) .
C5 C6 1.378(9) .
C6 C7 1.406(10) .
C6 C9 1.495(12) .
C10 C11 1.490(11) .
C11 C12 1.392(10) 88
C11 C12 1.411(9) .
C12 C11 1.392(10) 63
Cu1T Cu1T 2.770(8) 28_554
Cu1T Cu1T 2.770(8) 50_554
Cu1T Cu2T 2.927(8) .
Cu2T Cu2T 2.857(12) 69_554
Cu2T Cu2T 2.870(8) 50_554
Cu2T Cu2T 2.870(8) 28_554
C2T C6T 0.94(3) .
C4T C13T 1.21(3) .
C5T C5T 1.990(16) 50_554
C5T C5T 1.990(16) 28_554
